data_7008541
loop_
_publ_author_name
'Imaz, Inhar'
'Bravic, Georges'
'Sutter, Jean-Pascal'

_publ_section_title
;
 Structural and zeolitic features of a series of heterometallic
 supramolecular porous architectures based on tetrahedral {M(C2O4)4}4-
 primary building units.
;
_journal_issue 16
_journal_name_full 'Dalton transactions (Cambridge, England : 2003)'
_journal_page_first 2681
_journal_page_last 2687
_journal_paper_doi 10.1039/b503964a
_journal_year 2005
_chemical_formula_moiety 'C8 H10 K2 Mn O21 Zr'
_chemical_formula_sum 'C8 H10 K2 Mn O21 Zr'
_chemical_formula_weight 666.5
_chemical_name_systematic
;
?
;
_space_group_IT_number 14
_symmetry_cell_setting monoclinic
_symmetry_space_group_name_Hall '-P 2yn'
_symmetry_space_group_name_H-M 'P 1 21/n 1'
_atom_sites_solution_hydrogens geom
_atom_sites_solution_primary direct
_atom_sites_solution_secondary difmap
_audit_creation_method SHELXL-97
_cell_angle_alpha 90.000(5)
_cell_angle_beta 106.769(5)
_cell_angle_gamma 90.000(5)
_cell_formula_units_Z 4
_cell_length_a 11.819(5)
_cell_length_b 12.630(5)
_cell_length_c 14.699(5)
_cell_measurement_temperature 293(2)
_cell_measurement_theta_max 20
_cell_measurement_theta_min 1
_cell_volume 2100.9(14)
_computing_structure_refinement 'SHELXL-97 (Sheldrick, 1997)'
_diffrn_ambient_temperature 293(2)
_diffrn_measured_fraction_theta_full 0.745
_diffrn_measured_fraction_theta_max 0.745
_diffrn_radiation_monochromator graphite
_diffrn_radiation_source 'fine-focus sealed tube'
_diffrn_radiation_type MoK\a
_diffrn_radiation_wavelength 0.71073
_diffrn_reflns_av_R_equivalents 0.0000
_diffrn_reflns_av_sigmaI/netI 0.0455
_diffrn_reflns_limit_h_max 19
_diffrn_reflns_limit_h_min 0
_diffrn_reflns_limit_k_max 20
_diffrn_reflns_limit_k_min 0
_diffrn_reflns_limit_l_max 22
_diffrn_reflns_limit_l_min -23
_diffrn_reflns_number 6857
_diffrn_reflns_theta_full 34.95
_diffrn_reflns_theta_max 34.95
_diffrn_reflns_theta_min 2.61
_exptl_absorpt_coefficient_mu 1.594
_exptl_absorpt_correction_T_max 0.89
_exptl_absorpt_correction_T_min 0.8
_exptl_absorpt_correction_type numerical
_exptl_crystal_colour white
_exptl_crystal_density_diffrn 2.107
_exptl_crystal_density_method 'not measured'
_exptl_crystal_description prisme
_exptl_crystal_F_000 1316
_exptl_crystal_size_max 0.21
_exptl_crystal_size_mid 0.16
_exptl_crystal_size_min 0.07
_refine_diff_density_max 2.672
_refine_diff_density_min -3.164
_refine_diff_density_rms 0.268
_refine_ls_extinction_coef 0.0105(16)
_refine_ls_extinction_expression Fc^*^=kFc[1+0.001xFc^2^\l^3^/sin(2\q)]^-1/4^
_refine_ls_extinction_method SHELXL
_refine_ls_goodness_of_fit_ref 1.093
_refine_ls_hydrogen_treatment mixed
_refine_ls_matrix_type full
_refine_ls_number_parameters 317
_refine_ls_number_reflns 6857
_refine_ls_number_restraints 0
_refine_ls_restrained_S_all 1.093
_refine_ls_R_factor_all 0.0777
_refine_ls_R_factor_gt 0.0777
_refine_ls_shift/su_max 0.003
_refine_ls_shift/su_mean 0.000
_refine_ls_structure_factor_coef Fsqd
_refine_ls_weighting_details 'calc w=1/[\s^2^(Fo^2^)+(0.1474P)^2^+7.0523P] where P=(Fo^2^+2Fc^2^)/3'
_refine_ls_weighting_scheme calc
_refine_ls_wR_factor_gt 0.2420
_refine_ls_wR_factor_ref 0.2420
_reflns_number_gt 6857
_reflns_number_total 6857
_reflns_threshold_expression >2sigma(I)
_cod_data_source_file b503964a.txt
_cod_data_source_block SP4
_cod_depositor_comments
;
The following automatic conversions were performed:
'_symmetry_cell_setting' value 'Monoclinic' changed to 'monoclinic'
according to '/home/saulius/struct/CIF-dictionaries/cif_core.dic'
dictionary named 'cif_core.dic' version 2.4.1 from 2010-06-29.

Automatic conversion script
Id: cif_fix_enum 1527 2010-12-29 10:47:43Z saulius 
;
_cod_original_sg_symbol_H-M P21/n
_cod_database_code 7008541

loop_
_symmetry_equiv_pos_as_xyz
'x, y, z'
'-x+1/2, y+1/2, -z+1/2'
'-x, -y, -z'
'x-1/2, -y-1/2, z-1/2'

loop_
_atom_site_label
_atom_site_type_symbol
_atom_site_fract_x
_atom_site_fract_y
_atom_site_fract_z
_atom_site_U_iso_or_equiv
_atom_site_adp_type
_atom_site_occupancy
_atom_site_symmetry_multiplicity
_atom_site_calc_flag
_atom_site_refinement_flags
_atom_site_disorder_assembly
_atom_site_disorder_group
Zr1 Zr 0.67327(3) 0.56069(3) 0.79184(3) 0.01921(14) Uani 1 1 d . . .
K1 K 0.42759(11) 0.71203(10) 0.59627(8) 0.0329(2) Uani 1 1 d . . .
K2 K 0.71766(13) 0.26285(10) 0.86489(9) 0.0389(3) Uani 1 1 d . . .
O15 O 0.5995(3) 0.4584(3) 0.8855(3) 0.0274(7) Uani 1 1 d . . .
O9 O 0.6415(3) 0.5843(3) 0.6369(2) 0.0270(6) Uani 1 1 d . . .
O1 O 0.8406(3) 0.6135(3) 0.7756(3) 0.0280(7) Uani 1 1 d . . .
O16 O 0.4795(3) 0.5748(3) 0.7472(3) 0.0322(8) Uani 1 1 d . . .
O8 O 0.7030(3) 0.6485(3) 0.9238(2) 0.0287(7) Uani 1 1 d . . .
O7 O 0.6360(3) 0.7310(3) 0.7584(2) 0.0281(7) Uani 1 1 d . . .
O2 O 0.8153(3) 0.4640(3) 0.8832(2) 0.0258(6) Uani 1 1 d . . .
O3 O 1.0370(4) 0.5992(4) 0.8190(4) 0.0432(10) Uani 1 1 d . . .
O6 O 0.6038(5) 0.8889(3) 0.8138(3) 0.0461(11) Uani 1 1 d . . .
O20 O 0.8261(6) 0.2189(6) 1.0601(5) 0.0737(18) Uani 1 1 d . . .
C2 C 0.9241(4) 0.4754(4) 0.8822(3) 0.0237(8) Uani 1 1 d . . .
C1 C 0.9406(4) 0.5714(4) 0.8213(4) 0.0273(9) Uani 1 1 d . . .
O13 O 0.3070(5) 0.5092(6) 0.7574(5) 0.0710(19) Uani 1 1 d . . .
C4 C 0.6340(4) 0.7963(4) 0.8251(3) 0.0259(8) Uani 1 1 d . . .
O14 O 0.4368(5) 0.3875(6) 0.9075(6) 0.082(2) Uani 1 1 d . . .
C6 C 0.6301(4) 0.5035(4) 0.5811(3) 0.0258(8) Uani 1 1 d . . .
O22 O 0.6155(9) 0.3175(9) 0.0813(6) 0.105(3) Uani 1 1 d . . .
O21 O 0.3155(8) 0.8062(10) 0.7266(6) 0.117(4) Uani 1 1 d . . .
C8 C 0.4888(5) 0.4475(5) 0.8672(4) 0.0361(11) Uani 1 1 d . . .
C7 C 0.4157(5) 0.5151(6) 0.7843(5) 0.0397(13) Uani 1 1 d . . .
O10 O 0.6380(4) 0.4087(3) 0.7215(2) 0.0302(7) Uani 1 1 d . . .
O23 O 0.6376(3) 0.8359(4) 0.1694(3) 0.0431(12) Uani 1 1 d . . .
O24A O 0.5357(8) 0.8879(8) 0.0273(7) 0.0318(18) Uani 0.40 1 d P . .
O4 O 1.0066(3) 0.4181(3) 0.9218(3) 0.0323(7) Uani 1 1 d . . .
O12 O 0.6313(4) 0.5044(3) 0.4985(3) 0.0365(9) Uani 1 1 d . . .
O5 O 0.6821(4) 0.7990(3) 0.9962(3) 0.0368(8) Uani 1 1 d . . .
O11 O 0.5861(4) 0.3169(3) 0.5861(3) 0.0376(9) Uani 1 1 d . . .
C5 C 0.6160(4) 0.3986(4) 0.6310(3) 0.0251(8) Uani 1 1 d . . .
C3 C 0.6751(4) 0.7467(4) 0.9252(3) 0.0252(8) Uani 1 1 d . . .
Mn1 Mn 0.76678(10) 0.50272(12) 1.06775(9) 0.0578(3) Uani 1 1 d . . .
O24C O 0.4003(9) 0.9862(9) 0.0410(10) 0.049(3) Uani 0.40 1 d P . .
O24B O 0.4097(17) 0.9106(19) 0.0782(14) 0.036(5) Uani 0.20 1 d P . .

loop_
_atom_site_aniso_label
_atom_site_aniso_U_11
_atom_site_aniso_U_22
_atom_site_aniso_U_33
_atom_site_aniso_U_23
_atom_site_aniso_U_13
_atom_site_aniso_U_12
Zr1 0.0173(2) 0.0206(2) 0.01847(19) 0.00197(13) 0.00309(13) -0.00011(13)
K1 0.0344(5) 0.0337(5) 0.0258(5) 0.0019(4) 0.0014(4) 0.0025(4)
K2 0.0501(7) 0.0280(5) 0.0386(6) -0.0024(4) 0.0128(5) 0.0081(5)
O15 0.0224(15) 0.0323(16) 0.0287(16) 0.0059(13) 0.0093(12) -0.0014(12)
O9 0.0333(18) 0.0249(14) 0.0214(14) 0.0005(12) 0.0058(13) -0.0034(13)
O1 0.0193(14) 0.0289(16) 0.0341(17) 0.0082(13) 0.0047(13) 0.0009(12)
O16 0.0191(15) 0.044(2) 0.0342(18) 0.0114(15) 0.0080(13) 0.0071(14)
O8 0.0331(17) 0.0274(16) 0.0235(14) 0.0036(12) 0.0048(13) 0.0039(13)
O7 0.0339(18) 0.0243(15) 0.0229(14) 0.0022(12) 0.0032(13) 0.0039(13)
O2 0.0190(14) 0.0292(15) 0.0270(15) 0.0055(12) 0.0032(12) 0.0010(12)
O3 0.0214(17) 0.048(2) 0.059(3) 0.011(2) 0.0097(17) -0.0039(16)
O6 0.069(3) 0.0263(18) 0.041(2) 0.0010(16) 0.012(2) 0.0129(19)
O20 0.063(4) 0.079(4) 0.080(4) -0.013(4) 0.021(3) 0.003(3)
C2 0.0198(18) 0.0245(18) 0.0246(18) -0.0026(15) 0.0027(15) 0.0025(15)
C1 0.023(2) 0.028(2) 0.030(2) -0.0003(16) 0.0058(17) 0.0009(16)
O13 0.027(2) 0.107(5) 0.078(4) 0.034(4) 0.012(2) 0.003(3)
C4 0.0222(19) 0.0255(19) 0.028(2) 0.0010(16) 0.0049(16) 0.0009(15)
O14 0.035(3) 0.104(5) 0.110(5) 0.071(4) 0.029(3) 0.001(3)
C6 0.023(2) 0.032(2) 0.0228(18) 0.0004(16) 0.0074(15) 0.0023(16)
O22 0.101(6) 0.136(8) 0.080(5) -0.003(6) 0.029(5) 0.007(6)
O21 0.104(6) 0.186(10) 0.061(4) -0.004(5) 0.024(4) 0.080(7)
C8 0.027(2) 0.043(3) 0.040(3) 0.014(2) 0.012(2) 0.001(2)
C7 0.024(2) 0.055(3) 0.043(3) 0.017(3) 0.013(2) 0.005(2)
O10 0.040(2) 0.0247(15) 0.0245(15) 0.0022(12) 0.0071(14) 0.0024(14)
O23 0.0212(15) 0.067(3) 0.050(2) -0.048(2) 0.0248(16) -0.0229(17)
O24A 0.028(4) 0.037(5) 0.034(4) -0.006(4) 0.015(4) 0.001(4)
O4 0.0246(17) 0.0326(17) 0.0358(18) 0.0016(14) 0.0027(14) 0.0069(13)
O12 0.049(2) 0.041(2) 0.0220(16) -0.0005(14) 0.0135(16) 0.0021(18)
O5 0.047(2) 0.0358(19) 0.0297(17) -0.0070(15) 0.0136(16) -0.0004(17)
O11 0.054(3) 0.0262(17) 0.0310(18) -0.0085(14) 0.0092(17) -0.0021(16)
C5 0.025(2) 0.026(2) 0.0224(18) -0.0011(15) 0.0038(15) 0.0041(15)
C3 0.0232(19) 0.0255(19) 0.0269(19) -0.0020(15) 0.0069(16) -0.0019(15)
Mn1 0.0405(6) 0.0842(9) 0.0480(6) 0.0189(6) 0.0118(5) 0.0056(6)
O24C 0.029(5) 0.036(6) 0.085(9) -0.033(6) 0.022(5) 0.004(4)
O24B 0.025(8) 0.051(12) 0.036(9) -0.027(9) 0.017(7) -0.011(8)

loop_
_atom_type_symbol
_atom_type_description
_atom_type_scat_dispersion_real
_atom_type_scat_dispersion_imag
_atom_type_scat_source
C C 0.0033 0.0016 'International Tables Vol C Tables 4.2.6.8 and 6.1.1.4'
O O 0.0106 0.0060 'International Tables Vol C Tables 4.2.6.8 and 6.1.1.4'
K K 0.2009 0.2494 'International Tables Vol C Tables 4.2.6.8 and 6.1.1.4'
Mn Mn 0.3368 0.7283 'International Tables Vol C Tables 4.2.6.8 and 6.1.1.4'
Zr Zr -2.9673 0.5597 'International Tables Vol C Tables 4.2.6.8 and 6.1.1.4'
H H 0.0000 0.0000 'International Tables Vol C Tables 4.2.6.8 and 6.1.1.4'

loop_
_geom_angle_atom_site_label_1
_geom_angle_atom_site_label_2
_geom_angle_atom_site_label_3
_geom_angle
_geom_angle_site_symmetry_1
_geom_angle_site_symmetry_3
_geom_angle_publ_flag
O10 Zr1 O1 106.07(15) . . ?
O10 Zr1 O8 147.00(13) . . ?
O1 Zr1 O8 91.37(15) . . ?
O10 Zr1 O2 78.83(14) . . ?
O1 Zr1 O2 71.12(13) . . ?
O8 Zr1 O2 80.79(14) . . ?
O10 Zr1 O16 83.61(16) . . ?
O1 Zr1 O16 147.98(14) . . ?
O8 Zr1 O16 96.38(15) . . ?
O2 Zr1 O16 140.78(14) . . ?
O10 Zr1 O9 71.13(13) . . ?
O1 Zr1 O9 74.61(14) . . ?
O8 Zr1 O9 141.57(13) . . ?
O2 Zr1 O9 125.16(14) . . ?
O16 Zr1 O9 80.20(14) . . ?
O10 Zr1 O7 139.02(13) . . ?
O1 Zr1 O7 78.84(14) . . ?
O8 Zr1 O7 70.98(13) . . ?
O2 Zr1 O7 137.90(14) . . ?
O16 Zr1 O7 74.52(15) . . ?
O9 Zr1 O7 71.26(13) . . ?
O10 Zr1 O15 74.12(14) . . ?
O1 Zr1 O15 140.85(13) . . ?
O8 Zr1 O15 74.75(14) . . ?
O2 Zr1 O15 70.59(13) . . ?
O16 Zr1 O15 70.95(14) . . ?
O9 Zr1 O15 136.71(14) . . ?
O7 Zr1 O15 127.37(14) . . ?
O10 Zr1 K2 110.48(10) . 2_656 ?
O1 Zr1 K2 42.67(9) . 2_656 ?
O8 Zr1 K2 101.38(10) . 2_656 ?
O2 Zr1 K2 113.63(10) . 2_656 ?
O16 Zr1 K2 105.31(10) . 2_656 ?
O9 Zr1 K2 44.96(10) . 2_656 ?
O7 Zr1 K2 46.65(10) . 2_656 ?
O15 Zr1 K2 174.02(10) . 2_656 ?
O10 Zr1 K2 43.00(10) . . ?
O1 Zr1 K2 105.81(10) . . ?
O8 Zr1 K2 105.77(10) . . ?
O2 Zr1 K2 43.71(10) . . ?
O16 Zr1 K2 101.86(11) . . ?
O9 Zr1 K2 112.41(10) . . ?
O7 Zr1 K2 174.58(10) . . ?
O15 Zr1 K2 47.21(10) . . ?
K2 Zr1 K2 138.77(2) 2_656 . ?
O10 Zr1 K1 94.70(10) . . ?
O1 Zr1 K1 105.93(10) . . ?
O8 Zr1 K1 107.39(10) . . ?
O2 Zr1 K1 171.55(10) . . ?
O16 Zr1 K1 42.17(10) . . ?
O9 Zr1 K1 46.78(10) . . ?
O7 Zr1 K1 46.53(10) . . ?
O15 Zr1 K1 113.12(10) . . ?
K2 Zr1 K1 63.32(4) 2_656 . ?
K2 Zr1 K1 132.84(3) . . ?
O11 K1 O16 131.44(13) 3_666 . ?
O11 K1 O4 88.26(13) 3_666 2_656 ?
O16 K1 O4 132.27(13) . 2_656 ?
O11 K1 O5 73.58(13) 3_666 4_575 ?
O16 K1 O5 110.07(12) . 4_575 ?
O4 K1 O5 105.68(12) 2_656 4_575 ?
O11 K1 O21 145.05(19) 3_666 . ?
O16 K1 O21 76.2(2) . . ?
O4 K1 O21 82.6(3) 2_656 . ?
O5 K1 O21 76.6(2) 4_575 . ?
O11 K1 O7 128.94(13) 3_666 . ?
O16 K1 O7 56.55(11) . . ?
O4 K1 O7 78.72(11) 2_656 . ?
O5 K1 O7 157.47(12) 4_575 . ?
O21 K1 O7 82.2(2) . . ?
O11 K1 O9 85.83(12) 3_666 . ?
O16 K1 O9 60.36(11) . . ?
O4 K1 O9 106.91(12) 2_656 . ?
O5 K1 O9 140.58(12) 4_575 . ?
O21 K1 O9 129.10(18) . . ?
O7 K1 O9 52.84(10) . . ?
O11 K1 O12 58.59(11) 3_666 3_666 ?
O16 K1 O12 76.79(12) . 3_666 ?
O4 K1 O12 146.72(12) 2_656 3_666 ?
O5 K1 O12 69.96(12) 4_575 3_666 ?
O21 K1 O12 125.7(3) . 3_666 ?
O7 K1 O12 118.42(11) . 3_666 ?
O9 K1 O12 70.62(11) . 3_666 ?
O11 K1 C3 58.85(13) 3_666 4_575 ?
O16 K1 C3 130.55(12) . 4_575 ?
O4 K1 C3 89.76(12) 2_656 4_575 ?
O5 K1 C3 20.80(11) 4_575 4_575 ?
O21 K1 C3 87.35(19) . 4_575 ?
O7 K1 C3 165.31(12) . 4_575 ?
O9 K1 C3 140.79(11) . 4_575 ?
O12 K1 C3 76.13(12) 3_666 4_575 ?
O11 K1 C5 16.35(12) 3_666 3_666 ?
O16 K1 C5 117.02(13) . 3_666 ?
O4 K1 C5 104.61(12) 2_656 3_666 ?
O5 K1 C5 69.07(12) 4_575 3_666 ?
O21 K1 C5 145.6(2) . 3_666 ?
O7 K1 C5 132.03(12) . 3_666 ?
O9 K1 C5 81.69(11) . 3_666 ?
O12 K1 C5 42.31(11) 3_666 3_666 ?
C3 K1 C5 59.57(11) 4_575 3_666 ?
O11 K1 Zr1 119.04(11) 3_666 . ?
O16 K1 Zr1 32.59(8) . . ?
O4 K1 Zr1 111.09(9) 2_656 . ?
O5 K1 Zr1 141.09(9) 4_575 . ?
O21 K1 Zr1 95.65(17) . . ?
O7 K1 Zr1 33.75(7) . . ?
O9 K1 Zr1 33.73(7) . . ?
O12 K1 Zr1 85.50(9) 3_666 . ?
C3 K1 Zr1 159.14(9) 4_575 . ?
C5 K1 Zr1 112.03(8) 3_666 . ?
O11 K1 Mn1 97.36(10) 3_666 4_575 ?
O16 K1 Mn1 129.55(9) . 4_575 ?
O4 K1 Mn1 44.25(9) 2_656 4_575 ?
O5 K1 Mn1 67.15(9) 4_575 4_575 ?
O21 K1 Mn1 53.7(2) . 4_575 ?
O7 K1 Mn1 105.92(8) . 4_575 ?
O9 K1 Mn1 150.49(8) . 4_575 ?
O12 K1 Mn1 135.42(9) 3_666 4_575 ?
C3 K1 Mn1 59.42(9) 4_575 4_575 ?
C5 K1 Mn1 108.67(8) 3_666 4_575 ?
Zr1 K1 Mn1 137.23(4) . 4_575 ?
O1 K2 O10 85.85(12) 2_646 . ?
O1 K2 O2 135.47(12) 2_646 . ?
O10 K2 O2 60.10(11) . . ?
O1 K2 O9 57.29(11) 2_646 2_646 ?
O10 K2 O9 127.10(12) . 2_646 ?
O2 K2 O9 120.38(12) . 2_646 ?
O1 K2 O20 124.76(18) 2_646 . ?
O10 K2 O20 149.26(18) . . ?
O2 K2 O20 91.57(18) . . ?
O9 K2 O20 75.91(16) 2_646 . ?
O1 K2 O7 59.54(11) 2_646 2_646 ?
O10 K2 O7 75.28(12) . 2_646 ?
O2 K2 O7 83.10(11) . 2_646 ?
O9 K2 O7 54.18(10) 2_646 2_646 ?
O20 K2 O7 115.61(17) . 2_646 ?
O1 K2 O15 130.05(12) 2_646 . ?
O10 K2 O15 55.97(11) . . ?
O2 K2 O15 53.69(11) . . ?
O9 K2 O15 172.37(12) 2_646 . ?
O20 K2 O15 98.73(16) . . ?
O7 K2 O15 125.57(11) 2_646 . ?
O1 K2 O24B 70.1(3) 2_646 3_666 ?
O10 K2 O24B 129.2(5) . 3_666 ?
O2 K2 O24B 153.7(3) . 3_666 ?
O9 K2 O24B 75.9(4) 2_646 3_666 ?
O20 K2 O24B 71.5(4) . 3_666 ?
O7 K2 O24B 122.1(4) 2_646 3_666 ?
O15 K2 O24B 107.9(4) . 3_666 ?
O1 K2 Zr1 32.46(7) 2_646 2_646 ?
O10 K2 Zr1 94.84(9) . 2_646 ?
O2 K2 Zr1 117.26(9) . 2_646 ?
O9 K2 Zr1 33.95(7) 2_646 2_646 ?
O20 K2 Zr1 109.84(15) . 2_646 ?
O7 K2 Zr1 34.24(7) 2_646 2_646 ?
O15 K2 Zr1 150.68(8) . 2_646 ?
O24B K2 Zr1 87.9(3) 3_666 2_646 ?
O1 K2 Zr1 118.19(9) 2_646 . ?
O10 K2 Zr1 32.40(8) . . ?
O2 K2 Zr1 33.16(7) . . ?
O9 K2 Zr1 143.52(9) 2_646 . ?
O20 K2 Zr1 116.85(16) . . ?
O7 K2 Zr1 91.10(8) 2_646 . ?
O15 K2 Zr1 34.57(7) . . ?
O24B K2 Zr1 139.8(4) 3_666 . ?
Zr1 K2 Zr1 120.62(4) 2_646 . ?
O1 K2 K1 91.25(8) 2_646 2_646 ?
O10 K2 K1 108.69(10) . 2_646 ?
O2 K2 K1 75.54(8) . 2_646 ?
O9 K2 K1 45.00(8) 2_646 2_646 ?
O20 K2 K1 71.62(14) . 2_646 ?
O7 K2 K1 44.83(8) 2_646 2_646 ?
O15 K2 K1 128.40(8) . 2_646 ?
O24B K2 K1 115.7(4) 3_666 2_646 ?
Zr1 K2 K1 58.84(3) 2_646 2_646 ?
Zr1 K2 K1 103.83(4) . 2_646 ?
C8 O15 Zr1 119.6(3) . . ?
C8 O15 K2 112.6(4) . . ?
Zr1 O15 K2 98.22(13) . . ?
C6 O9 Zr1 120.1(3) . . ?
C6 O9 K2 125.6(3) . 2_656 ?
Zr1 O9 K2 101.10(13) . 2_656 ?
C6 O9 K1 112.5(3) . . ?
Zr1 O9 K1 99.49(13) . . ?
K2 O9 K1 92.02(11) 2_656 . ?
C1 O1 Zr1 122.9(3) . . ?
C1 O1 K2 132.0(3) . 2_656 ?
Zr1 O1 K2 104.87(13) . 2_656 ?
C7 O16 Zr1 120.7(3) . . ?
C7 O16 K1 133.5(3) . . ?
Zr1 O16 K1 105.25(14) . . ?
C3 O8 Zr1 122.1(3) . . ?
C4 O7 Zr1 119.9(3) . . ?
C4 O7 K2 122.6(3) . 2_656 ?
Zr1 O7 K2 99.11(13) . 2_656 ?
C4 O7 K1 118.7(3) . . ?
Zr1 O7 K1 99.72(13) . . ?
K2 O7 K1 90.93(11) 2_656 . ?
C2 O2 Zr1 121.2(3) . . ?
C2 O2 K2 119.1(3) . . ?
Zr1 O2 K2 103.13(13) . . ?
O4 C2 O2 126.0(5) . . ?
O4 C2 C1 121.5(4) . . ?
O2 C2 C1 112.5(4) . . ?
O3 C1 O1 126.7(5) . . ?
O3 C1 C2 121.5(5) . . ?
O1 C1 C2 111.8(4) . . ?
O6 C4 O7 125.5(5) . . ?
O6 C4 C3 121.2(5) . . ?
O7 C4 C3 113.4(4) . . ?
O12 C6 O9 126.6(5) . . ?
O12 C6 C5 121.0(4) . . ?
O9 C6 C5 112.4(4) . . ?
O14 C8 O15 126.5(6) . . ?
O14 C8 C7 118.7(5) . . ?
O15 C8 C7 114.8(5) . . ?
O13 C7 O16 125.4(6) . . ?
O13 C7 C8 121.2(6) . . ?
O16 C7 C8 113.4(5) . . ?
C5 O10 Zr1 122.4(3) . . ?
C5 O10 K2 130.4(3) . . ?
Zr1 O10 K2 104.59(14) . . ?
C2 O4 K1 136.5(3) . 2_646 ?
C6 O12 K1 112.3(3) . 3_666 ?
C3 O5 K1 102.9(3) . 4_676 ?
C5 O11 K1 125.7(3) . 3_666 ?
O11 C5 O10 125.7(5) . . ?
O11 C5 C6 121.5(4) . . ?
O10 C5 C6 112.9(4) . . ?
O11 C5 K1 37.9(3) . 3_666 ?
O10 C5 K1 162.1(3) . 3_666 ?
C6 C5 K1 84.0(2) . 3_666 ?
O5 C3 O8 125.7(5) . . ?
O5 C3 C4 121.5(5) . . ?
O8 C3 C4 112.8(4) . . ?
O5 C3 K1 56.3(3) . 4_676 ?
O8 C3 K1 89.2(3) . 4_676 ?
C4 C3 K1 128.4(3) . 4_676 ?
O24C O24B K2 144.7(15) . 3_666 ?

loop_
_geom_bond_atom_site_label_1
_geom_bond_atom_site_label_2
_geom_bond_distance
_geom_bond_site_symmetry_2
_geom_bond_publ_flag
Zr1 O10 2.163(4) . ?
Zr1 O1 2.165(4) . ?
Zr1 O8 2.173(4) . ?
Zr1 O2 2.194(3) . ?
Zr1 O16 2.200(4) . ?
Zr1 O9 2.219(3) . ?
Zr1 O7 2.222(4) . ?
Zr1 O15 2.239(3) . ?
Zr1 K2 3.8990(16) 2_656 ?
Zr1 K2 3.9056(19) . ?
Zr1 K1 3.9411(15) . ?
K1 O11 2.664(4) 3_666 ?
K1 O16 2.742(4) . ?
K1 O4 2.751(4) 2_656 ?
K1 O5 2.853(5) 4_575 ?
K1 O21 2.881(8) . ?
K1 O7 2.902(4) . ?
K1 O9 2.912(4) . ?
K1 O12 3.056(5) 3_666 ?
K1 C3 3.342(5) 4_575 ?
K1 C5 3.519(5) 3_666 ?
K1 Mn1 4.038(2) 4_575 ?
K2 O1 2.734(4) 2_646 ?
K2 O10 2.753(4) . ?
K2 O2 2.771(4) . ?
K2 O9 2.807(4) 2_646 ?
K2 O20 2.839(8) . ?
K2 O7 2.871(4) 2_646 ?
K2 O15 2.896(4) . ?
K2 O24B 2.91(2) 3_666 ?
K2 Zr1 3.8990(16) 2_646 ?
K2 K1 4.115(3) 2_646 ?
O15 C8 1.265(7) . ?
O9 C6 1.292(6) . ?
O9 K2 2.807(4) 2_656 ?
O1 C1 1.293(6) . ?
O1 K2 2.734(4) 2_656 ?
O16 C7 1.293(7) . ?
O8 C3 1.285(6) . ?
O7 C4 1.286(6) . ?
O7 K2 2.871(4) 2_656 ?
O2 C2 1.298(6) . ?
O3 C1 1.201(6) . ?
O6 C4 1.220(6) . ?
C2 O4 1.219(6) . ?
C2 C1 1.553(7) . ?
O13 C7 1.233(7) . ?
C4 C3 1.544(7) . ?
O14 C8 1.230(7) . ?
C6 O12 1.219(6) . ?
C6 C5 1.546(7) . ?
C8 C7 1.533(8) . ?
O10 C5 1.287(6) . ?
O4 K1 2.751(4) 2_646 ?
O12 K1 3.056(5) 3_666 ?
O5 C3 1.217(6) . ?
O5 K1 2.853(5) 4_676 ?
O11 C5 1.220(6) . ?
O11 K1 2.664(4) 3_666 ?
C5 K1 3.519(5) 3_666 ?
C3 K1 3.342(5) 4_676 ?
Mn1 K1 4.038(2) 4_676 ?
O24C O24B 1.09(3) . ?
O24B K2 2.91(2) 3_666 ?
